data_1514082
loop_
_publ_author_name
'Kai-Chi Chang'
'In-Hao Su'
'Gene-Hsiang Lee'
'Wen-Sheng Chung'

_publ_section_title
;
 Triazole- and azo-coupled calix[4]arene as a highly sensitive chromogenic
 sensor for Ca2+ and Pb2+ ions
;
_journal_issue 41
_journal_name_full 'Tetrahedron Letters'
_journal_page_first 7274
_journal_page_last 7278
_journal_paper_doi 10.1016/j.tetlet.2007.08.045
_journal_volume 48
_journal_year 2007
_chemical_formula_sum 'C63 H57 Cl3 N10 O6'
_chemical_formula_weight 1156.54
_chemical_name_systematic
; 
 ? 
;
_space_group_IT_number 14
_symmetry_cell_setting monoclinic
_symmetry_space_group_name_Hall '-P 2ybc'
_symmetry_space_group_name_H-M 'P 1 21/c 1'
_atom_sites_solution_hydrogens geom
_atom_sites_solution_primary direct
_atom_sites_solution_secondary difmap
_audit_creation_method SHELXL-97
_cell_angle_alpha 90.00
_cell_angle_beta 101.372(3)
_cell_angle_gamma 90.00
_cell_formula_units_Z 4
_cell_length_a 25.3068(11)
_cell_length_b 10.5670(4)
_cell_length_c 21.5706(13)
_cell_measurement_reflns_used total
_cell_measurement_temperature 150(2)
_cell_measurement_theta_max 25.00
_cell_measurement_theta_min 1.00
_cell_volume 5655.1(5)
_computing_cell_refinement DENZO-SMN
_computing_data_collection 'NONIUS COLLECT'
_computing_data_reduction DENZO-SMN
_computing_molecular_graphics 'Bruker SHELXTL'
_computing_publication_material 'Bruker SHELXTL'
_computing_structure_refinement 'SHELXL-97 (Sheldrick, 1997)'
_computing_structure_solution 'SHELXS-97 (Sheldrick, 1990)'
_diffrn_ambient_temperature 150(2)
_diffrn_measured_fraction_theta_full 0.990
_diffrn_measured_fraction_theta_max 0.990
_diffrn_measurement_device_type 'NONIUS KappaCCD'
_diffrn_measurement_method '\w scans'
_diffrn_radiation_monochromator graphite
_diffrn_radiation_source 'fine-focus sealed tube'
_diffrn_radiation_type MoK\a
_diffrn_radiation_wavelength 0.71073
_diffrn_reflns_av_R_equivalents 0.0822
_diffrn_reflns_av_sigmaI/netI 0.1332
_diffrn_reflns_limit_h_max 30
_diffrn_reflns_limit_h_min -30
_diffrn_reflns_limit_k_max 12
_diffrn_reflns_limit_k_min -12
_diffrn_reflns_limit_l_max 25
_diffrn_reflns_limit_l_min -25
_diffrn_reflns_number 23719
_diffrn_reflns_theta_full 25.00
_diffrn_reflns_theta_max 25.00
_diffrn_reflns_theta_min 1.64
_exptl_absorpt_coefficient_mu 0.225
_exptl_absorpt_correction_T_max 0.9933
_exptl_absorpt_correction_T_min 0.9355
_exptl_absorpt_correction_type multi-scan
_exptl_crystal_colour orange-yellow
_exptl_crystal_density_diffrn 1.358
_exptl_crystal_density_meas ?
_exptl_crystal_density_method 'not measured'
_exptl_crystal_description plate
_exptl_crystal_F_000 2416
_exptl_crystal_size_max 0.30
_exptl_crystal_size_mid 0.20
_exptl_crystal_size_min 0.03
_refine_diff_density_max 1.377
_refine_diff_density_min -1.268
_refine_diff_density_rms 0.085
_refine_ls_extinction_method none
_refine_ls_goodness_of_fit_ref 1.158
_refine_ls_hydrogen_treatment constr
_refine_ls_matrix_type full
_refine_ls_number_parameters 727
_refine_ls_number_reflns 9868
_refine_ls_number_restraints 5
_refine_ls_restrained_S_all 1.164
_refine_ls_R_factor_all 0.2174
_refine_ls_R_factor_gt 0.1076
_refine_ls_shift/su_max 0.014
_refine_ls_shift/su_mean 0.001
_refine_ls_structure_factor_coef Fsqd
_refine_ls_weighting_details 'calc w=1/[\s^2^(Fo^2^)+(0.1000P)^2^+10.0223P] where P=(Fo^2^+2Fc^2^)/3'
_refine_ls_weighting_scheme calc
_refine_ls_wR_factor_gt 0.2617
_refine_ls_wR_factor_ref 0.3089
_reflns_number_gt 4354
_reflns_number_total 9868
_reflns_threshold_expression >2sigma(I)
_cod_data_source_file 2007-7274.cif
_cod_data_source_block ic12517
_cod_depositor_comments
;
The following automatic conversions were performed:

'_symmetry_cell_setting' value 'Monoclinic' changed to 'monoclinic'
according to the built-in table from CIF Core dictionary named
'cif_core.dic' version 2.4.1 from 2010-06-29.

Automatic conversion script
Id: cif_fix_values 2281 2013-09-26 08:29:07Z andrius 

The following automatic conversions were performed:

'_exptl_crystal_density_meas' value 'not_measured' was changed to '?'
- the value is perceived as not measured.

Automatic conversion script
Id: cif_fix_values 3008 2015-01-20 13:52:24Z robertas 
;
_cod_original_sg_symbol_H-M P2(1)/c
_cod_database_code 1514082

loop_
_symmetry_equiv_pos_as_xyz
'x, y, z'
'-x, y+1/2, -z+1/2'
'-x, -y, -z'
'x, -y-1/2, z-1/2'

loop_
_atom_site_label
_atom_site_type_symbol
_atom_site_fract_x
_atom_site_fract_y
_atom_site_fract_z
_atom_site_U_iso_or_equiv
_atom_site_adp_type
_atom_site_occupancy
_atom_site_symmetry_multiplicity
_atom_site_calc_flag
_atom_site_refinement_flags
_atom_site_disorder_assembly
_atom_site_disorder_group
O1 O 0.22579(18) 0.1253(4) 0.49461(19) 0.0468(11) Uani 1 1 d . . .
H1 H 0.1992 0.1863 0.5029 0.070 Uiso 1 1 d R . .
O2 O 0.10341(18) 0.0779(4) 0.40076(17) 0.0445(11) Uani 1 1 d . . .
H2 H 0.1275 -0.0019 0.4120 0.067 Uiso 1 1 d R . .
O3 O 0.14392(16) 0.2922(4) 0.48111(17) 0.0382(10) Uani 1 1 d . . .
O4 O 0.17623(17) -0.1186(4) 0.43947(18) 0.0425(11) Uani 1 1 d . . .
O5 O -0.07574(18) 0.2727(4) -0.13480(18) 0.0474(12) Uani 1 1 d . . .
O6 O 0.6510(2) 0.4240(6) 0.4098(3) 0.0794(16) Uani 1 1 d . . .
N1 N 0.1259(2) 0.1803(5) 0.6046(2) 0.0491(15) Uani 1 1 d . . .
N2 N 0.1501(2) 0.1612(5) 0.6636(3) 0.0540(16) Uani 1 1 d . . .
N3 N 0.1741(3) 0.2699(5) 0.6854(2) 0.0524(15) Uani 1 1 d . . .
N4 N 0.1940(2) -0.3478(5) 0.5681(2) 0.0489(15) Uani 1 1 d . . .
N5 N 0.2084(2) -0.3167(5) 0.6280(3) 0.0552(16) Uani 1 1 d . . .
N6 N 0.2127(2) -0.1896(5) 0.6313(2) 0.0517(15) Uani 1 1 d . . .
N7 N 0.0150(2) 0.1335(5) 0.1452(2) 0.0425(13) Uani 1 1 d . . .
N8 N -0.0035(2) 0.2401(5) 0.1258(2) 0.0417(13) Uani 1 1 d . . .
N9 N 0.4281(3) 0.2552(7) 0.4558(3) 0.075(2) Uani 1 1 d . . .
N10 N 0.4391(3) 0.3662(7) 0.4447(3) 0.0685(18) Uani 1 1 d . . .
C1 C 0.2909(3) -0.0641(6) 0.4634(3) 0.0516(18) Uani 1 1 d . . .
H1A H 0.3221 -0.1179 0.4699 0.062 Uiso 1 1 d R . .
H1B H 0.2696 -0.0829 0.4944 0.062 Uiso 1 1 d R . .
C2 C 0.3091(3) 0.0719(6) 0.4709(3) 0.0463(17) Uani 1 1 d . . .
C3 C 0.3595(3) 0.1082(7) 0.4635(3) 0.0575(19) Uani 1 1 d . . .
H3 H 0.3844 0.0437 0.4564 0.069 Uiso 1 1 d R . .
C4 C 0.3748(3) 0.2357(8) 0.4650(3) 0.0564(19) Uani 1 1 d . . .
C5 C 0.3383(3) 0.3279(7) 0.4743(3) 0.0508(18) Uani 1 1 d . . .
H5 H 0.3484 0.4153 0.4737 0.061 Uiso 1 1 d R . .
C6 C 0.2878(3) 0.2957(6) 0.4840(3) 0.0459(17) Uani 1 1 d . . .
C7 C 0.2480(3) 0.3977(6) 0.4942(3) 0.0474(17) Uani 1 1 d . . .
H7A H 0.2313 0.3726 0.5286 0.057 Uiso 1 1 d R . .
H7B H 0.2673 0.4755 0.5048 0.057 Uiso 1 1 d R . .
C8 C 0.2033(3) 0.4193(6) 0.4365(3) 0.0396(16) Uani 1 1 d . . .
C9 C 0.2134(3) 0.4936(6) 0.3862(3) 0.0486(18) Uani 1 1 d . . .
H9 H 0.2481 0.5326 0.3896 0.058 Uiso 1 1 d R . .
C10 C 0.1735(3) 0.5136(6) 0.3338(3) 0.0518(19) Uani 1 1 d . . .
H10 H 0.1797 0.5661 0.2997 0.062 Uiso 1 1 d R . .
C11 C 0.1245(3) 0.4572(6) 0.3290(3) 0.0438(17) Uani 1 1 d . . .
H11 H 0.0971 0.4699 0.2917 0.053 Uiso 1 1 d R . .
C12 C 0.1123(3) 0.3802(5) 0.3767(3) 0.0378(15) Uani 1 1 d . . .
C13 C 0.0594(3) 0.3100(6) 0.3673(3) 0.0415(16) Uani 1 1 d . . .
H13A H 0.0545 0.2746 0.4067 0.050 Uiso 1 1 d R . .
H13B H 0.0308 0.3687 0.3521 0.050 Uiso 1 1 d R . .
C14 C 0.0576(3) 0.2049(6) 0.3184(3) 0.0388(15) Uani 1 1 d . . .
C15 C 0.0347(3) 0.2232(6) 0.2548(3) 0.0401(16) Uani 1 1 d . . .
H15 H 0.0185 0.3033 0.2415 0.048 Uiso 1 1 d R . .
C16 C 0.0361(3) 0.1261(6) 0.2116(3) 0.0408(16) Uani 1 1 d . . .
C17 C 0.0597(2) 0.0107(6) 0.2320(3) 0.0406(16) Uani 1 1 d . . .
H17 H 0.0615 -0.0545 0.2015 0.049 Uiso 1 1 d R . .
C18 C 0.0828(2) -0.0104(6) 0.2953(3) 0.0395(15) Uani 1 1 d . . .
C19 C 0.1105(3) -0.1354(6) 0.3162(3) 0.0444(17) Uani 1 1 d . . .
H19A H 0.1003 -0.1614 0.3548 0.053 Uiso 1 1 d R . .
H19B H 0.0989 -0.1980 0.2841 0.053 Uiso 1 1 d R . .
C20 C 0.1709(3) -0.1226(5) 0.3271(3) 0.0398(16) Uani 1 1 d . . .
C21 C 0.1965(3) -0.1147(6) 0.2762(3) 0.0467(17) Uani 1 1 d . . .
H21 H 0.1756 -0.1244 0.2342 0.056 Uiso 1 1 d R . .
C22 C 0.2513(3) -0.0953(6) 0.2848(3) 0.0545(19) Uani 1 1 d . . .
H22 H 0.2687 -0.0908 0.2491 0.065 Uiso 1 1 d R . .
C23 C 0.2818(3) -0.0811(6) 0.3454(3) 0.0528(19) Uani 1 1 d . . .
H23 H 0.3197 -0.0657 0.3504 0.063 Uiso 1 1 d R . .
C24 C 0.2576(3) -0.0876(6) 0.3982(3) 0.0452(17) Uani 1 1 d . . .
C25 C 0.2734(3) 0.1664(7) 0.4836(3) 0.0449(17) Uani 1 1 d . . .
C26 C 0.1527(3) 0.3658(5) 0.4312(3) 0.0379(16) Uani 1 1 d . . .
C27 C 0.0820(2) 0.0884(6) 0.3382(3) 0.0384(15) Uani 1 1 d . . .
C28 C 0.2021(3) -0.1112(5) 0.3876(3) 0.0412(16) Uani 1 1 d . . .
C29 C 0.1161(3) 0.3550(6) 0.5252(3) 0.0472(17) Uani 1 1 d . . .
H29A H 0.1223 0.4446 0.5245 0.057 Uiso 1 1 d R . .
H29B H 0.0783 0.3383 0.5122 0.057 Uiso 1 1 d R . .
C30 C 0.1357(3) 0.3025(6) 0.5892(3) 0.0411(16) Uani 1 1 d . . .
C31 C 0.1664(3) 0.3586(6) 0.6401(3) 0.0505(18) Uani 1 1 d . . .
H31A H 0.1489 0.4300 0.6548 0.061 Uiso 1 1 d R . .
H31B H 0.2008 0.3842 0.6318 0.061 Uiso 1 1 d R . .
C32 C 0.2105(4) 0.2708(7) 0.7464(3) 0.070(2) Uani 1 1 d . . .
H32A H 0.2094 0.3528 0.7653 0.084 Uiso 1 1 d R . .
H32B H 0.1997 0.2078 0.7736 0.084 Uiso 1 1 d R . .
C33 C 0.2682(4) 0.2440(7) 0.7404(4) 0.071(2) Uani 1 1 d . . .
C34 C 0.2821(4) 0.2003(8) 0.6847(4) 0.079(3) Uani 1 1 d . . .
H34 H 0.2536 0.1886 0.6486 0.094 Uiso 1 1 d R . .
C35 C 0.3346(5) 0.1755(9) 0.6810(5) 0.099(3) Uani 1 1 d . . .
H35 H 0.3424 0.1416 0.6424 0.118 Uiso 1 1 d R . .
C36 C 0.3752(5) 0.1947(11) 0.7334(7) 0.122(4) Uani 1 1 d . . .
H36 H 0.4121 0.1805 0.7304 0.146 Uiso 1 1 d R . .
C37 C 0.3621(6) 0.2369(11) 0.7894(6) 0.121(4) Uani 1 1 d . . .
H37 H 0.3901 0.2529 0.8256 0.145 Uiso 1 1 d R . .
C38 C 0.3095(5) 0.2589(9) 0.7925(5) 0.100(3) Uani 1 1 d . . .
H38 H 0.3002 0.2844 0.8317 0.120 Uiso 1 1 d R . .
C39 C 0.1733(3) -0.2442(6) 0.4638(3) 0.0545(19) Uani 1 1 d . . .
H39A H 0.1368 -0.2731 0.4518 0.065 Uiso 1 1 d R . .
H39B H 0.1967 -0.3000 0.4466 0.065 Uiso 1 1 d R . .
C40 C 0.1885(3) -0.2408(6) 0.5329(3) 0.0440(17) Uani 1 1 d . . .
C41 C 0.2003(3) -0.1404(6) 0.5724(3) 0.0486(18) Uani 1 1 d . . .
H41A H 0.1697 -0.0853 0.5692 0.058 Uiso 1 1 d R . .
H41B H 0.2306 -0.0932 0.5642 0.058 Uiso 1 1 d R . .
C42 C 0.2313(3) -0.1264(7) 0.6911(3) 0.060(2) Uani 1 1 d . . .
H42A H 0.2219 -0.0383 0.6869 0.072 Uiso 1 1 d R . .
H42B H 0.2144 -0.1641 0.7227 0.072 Uiso 1 1 d R . .
C43 C 0.2908(4) -0.1343(8) 0.7148(4) 0.071(2) Uani 1 1 d . . .
C44 C 0.3258(5) -0.1822(10) 0.6806(5) 0.106(3) Uani 1 1 d . . .
H44 H 0.3119 -0.2147 0.6390 0.127 Uiso 1 1 d R . .
C45 C 0.3805(5) -0.1880(12) 0.7044(6) 0.137(5) Uani 1 1 d . . .
H45 H 0.4044 -0.2214 0.6790 0.164 Uiso 1 1 d R . .
C46 C 0.4001(5) -0.1457(11) 0.7649(6) 0.125(4) Uani 1 1 d . . .
H46 H 0.4382 -0.1472 0.7818 0.150 Uiso 1 1 d R . .
C47 C 0.3646(5) -0.0984(11) 0.8009(5) 0.109(3) Uani 1 1 d . . .
H47 H 0.3788 -0.0702 0.8432 0.130 Uiso 1 1 d R . .
C48 C 0.3110(5) -0.0941(9) 0.7747(4) 0.090(3) Uani 1 1 d . . .
H48 H 0.2863 -0.0615 0.7992 0.108 Uiso 1 1 d R . .
C49 C -0.0235(3) 0.2445(6) 0.0593(3) 0.0385(15) Uani 1 1 d . . .
C50 C -0.0345(3) 0.3617(6) 0.0329(3) 0.0435(17) Uani 1 1 d . . .
H50 H -0.0292 0.4342 0.0602 0.052 Uiso 1 1 d R . .
C51 C -0.0533(3) 0.3767(6) -0.0317(3) 0.0436(16) Uani 1 1 d . . .
H51 H -0.0614 0.4595 -0.0494 0.052 Uiso 1 1 d R . .
C52 C -0.0595(3) 0.2707(6) -0.0694(3) 0.0395(16) Uani 1 1 d . . .
C53 C -0.0505(2) 0.1512(6) -0.0432(3) 0.0395(16) Uani 1 1 d . . .
H53 H -0.0560 0.0785 -0.0705 0.047 Uiso 1 1 d R . .
C54 C -0.0328(3) 0.1376(6) 0.0206(3) 0.0405(16) Uani 1 1 d . . .
H54 H -0.0271 0.0548 0.0390 0.049 Uiso 1 1 d R . .
C55 C -0.0802(3) 0.3940(6) -0.1647(3) 0.059(2) Uani 1 1 d . . .
H55A H -0.0913 0.3825 -0.2095 0.070 Uiso 1 1 d R . .
H55B H -0.0460 0.4363 -0.1557 0.070 Uiso 1 1 d R . .
H55C H -0.1065 0.4441 -0.1493 0.070 Uiso 1 1 d R . .
C56 C 0.4947(3) 0.3824(8) 0.4373(4) 0.070(2) Uani 1 1 d . . .
C57 C 0.5058(4) 0.4845(10) 0.4047(4) 0.093(3) Uani 1 1 d . . .
H57 H 0.4779 0.5453 0.3902 0.112 Uiso 1 1 d R . .
C58 C 0.5586(3) 0.5022(10) 0.3931(4) 0.087(3) Uani 1 1 d . . .
H58 H 0.5657 0.5717 0.3673 0.105 Uiso 1 1 d R . .
C59 C 0.5985(3) 0.4165(8) 0.4180(4) 0.067(2) Uani 1 1 d . . .
C60 C 0.5873(4) 0.3186(9) 0.4542(5) 0.100(3) Uani 1 1 d . . .
H60 H 0.6161 0.2622 0.4717 0.120 Uiso 1 1 d R . .
C61 C 0.5344(4) 0.2999(9) 0.4633(5) 0.099(3) Uani 1 1 d . . .
H61 H 0.5252 0.2333 0.4896 0.119 Uiso 1 1 d R . .
C62 C 0.6626(4) 0.5147(10) 0.3668(4) 0.098(3) Uani 1 1 d . . .
H62A H 0.7000 0.5107 0.3642 0.117 Uiso 1 1 d R . .
H62B H 0.6546 0.5973 0.3811 0.117 Uiso 1 1 d R . .
H62C H 0.6408 0.4989 0.3258 0.117 Uiso 1 1 d R . .
C63 C 0.4807(3) 0.0141(8) 0.3737(4) 0.122(4) Uiso 1 1 d D . .
H63A H 0.4688 0.0971 0.3885 0.147 Uiso 0.50 1 calc PR A 1
H63B H 0.4663 0.0704 0.4038 0.147 Uiso 0.50 1 d PR A 2
Cl1 Cl 0.5428(2) -0.0438(6) 0.4098(3) 0.239(2) Uiso 1 1 d D B .
Cl2 Cl 0.4412(3) -0.1206(7) 0.3798(4) 0.148(3) Uiso 0.50 1 d PD B 1
Cl3 Cl 0.4807(6) -0.0043(15) 0.2921(5) 0.276(6) Uiso 0.50 1 d PD B 1
Cl2' Cl 0.4303(4) -0.0787(10) 0.3344(5) 0.203(4) Uiso 0.50 1 d PD B 2
Cl3' Cl 0.4939(4) 0.1028(11) 0.3110(5) 0.207(4) Uiso 0.50 1 d PD B 2

loop_
_atom_site_aniso_label
_atom_site_aniso_U_11
_atom_site_aniso_U_22
_atom_site_aniso_U_33
_atom_site_aniso_U_23
_atom_site_aniso_U_13
_atom_site_aniso_U_12
O1 0.047(3) 0.042(3) 0.053(3) 0.002(2) 0.013(2) 0.007(2)
O2 0.065(3) 0.036(2) 0.031(2) 0.0007(19) 0.003(2) 0.006(2)
O3 0.050(3) 0.035(2) 0.029(2) -0.0003(19) 0.0058(19) 0.002(2)
O4 0.059(3) 0.035(2) 0.034(2) 0.0034(19) 0.011(2) 0.001(2)
O5 0.066(3) 0.037(3) 0.035(2) 0.000(2) 0.000(2) 0.004(2)
O6 0.063(4) 0.095(4) 0.081(4) -0.012(3) 0.016(3) -0.007(3)
N1 0.065(4) 0.043(3) 0.037(3) 0.000(3) 0.005(3) -0.003(3)
N2 0.076(5) 0.044(4) 0.041(3) 0.004(3) 0.009(3) -0.010(3)
N3 0.083(5) 0.038(3) 0.035(3) -0.002(3) 0.010(3) -0.011(3)
N4 0.070(4) 0.038(3) 0.040(3) 0.001(3) 0.014(3) 0.006(3)
N5 0.080(5) 0.046(4) 0.040(3) 0.005(3) 0.011(3) 0.006(3)
N6 0.083(5) 0.036(3) 0.039(3) 0.002(3) 0.019(3) 0.003(3)
N7 0.047(3) 0.045(3) 0.033(3) -0.003(3) 0.003(2) 0.000(3)
N8 0.050(4) 0.037(3) 0.036(3) 0.000(3) 0.006(3) 0.007(3)
N9 0.074(5) 0.062(4) 0.089(5) -0.006(4) 0.019(4) -0.009(4)
N10 0.051(4) 0.089(5) 0.064(4) -0.007(4) 0.008(3) -0.002(4)
C1 0.042(4) 0.061(5) 0.051(4) 0.002(4) 0.005(3) 0.007(4)
C2 0.047(5) 0.050(4) 0.038(4) -0.003(3) -0.004(3) 0.002(4)
C3 0.050(5) 0.060(5) 0.059(5) -0.006(4) 0.001(4) 0.007(4)
C4 0.034(4) 0.075(6) 0.059(5) -0.009(4) 0.007(4) -0.006(4)
C5 0.042(5) 0.052(4) 0.057(4) -0.006(4) 0.006(3) -0.007(4)
C6 0.044(4) 0.053(4) 0.039(4) -0.008(3) 0.003(3) -0.002(4)
C7 0.052(4) 0.046(4) 0.042(4) -0.009(3) 0.007(3) -0.008(4)
C8 0.050(4) 0.034(4) 0.036(4) -0.005(3) 0.010(3) 0.002(3)
C9 0.060(5) 0.040(4) 0.049(4) -0.007(3) 0.018(4) -0.004(3)
C10 0.076(6) 0.045(4) 0.039(4) 0.001(3) 0.023(4) -0.001(4)
C11 0.056(5) 0.042(4) 0.032(4) 0.002(3) 0.007(3) -0.002(4)
C12 0.050(4) 0.029(3) 0.035(4) -0.003(3) 0.011(3) 0.005(3)
C13 0.050(4) 0.041(4) 0.030(3) 0.003(3) 0.001(3) 0.007(3)
C14 0.047(4) 0.036(4) 0.034(3) -0.003(3) 0.008(3) -0.005(3)
C15 0.045(4) 0.039(4) 0.035(3) -0.002(3) 0.005(3) -0.001(3)
C16 0.050(4) 0.040(4) 0.031(3) -0.003(3) 0.005(3) 0.000(3)
C17 0.044(4) 0.041(4) 0.035(4) -0.007(3) 0.002(3) 0.000(3)
C18 0.042(4) 0.040(4) 0.036(4) -0.002(3) 0.007(3) -0.006(3)
C19 0.061(5) 0.037(4) 0.033(4) -0.001(3) 0.006(3) 0.001(3)
C20 0.057(5) 0.029(3) 0.032(4) 0.002(3) 0.004(3) 0.008(3)
C21 0.063(5) 0.039(4) 0.038(4) -0.006(3) 0.009(3) 0.001(4)
C22 0.075(6) 0.053(4) 0.039(4) -0.002(3) 0.020(4) 0.009(4)
C23 0.052(5) 0.046(4) 0.064(5) -0.005(4) 0.021(4) 0.009(3)
C24 0.057(5) 0.036(4) 0.043(4) 0.004(3) 0.010(3) 0.011(3)
C25 0.042(4) 0.056(5) 0.034(4) 0.001(3) 0.004(3) 0.005(4)
C26 0.057(5) 0.028(3) 0.032(3) -0.003(3) 0.015(3) -0.004(3)
C27 0.043(4) 0.040(4) 0.030(3) -0.001(3) 0.002(3) -0.003(3)
C28 0.057(5) 0.027(3) 0.043(4) -0.004(3) 0.018(3) 0.006(3)
C29 0.050(4) 0.052(4) 0.042(4) 0.002(3) 0.014(3) 0.010(3)
C30 0.054(4) 0.037(4) 0.033(4) 0.000(3) 0.013(3) 0.004(3)
C31 0.071(5) 0.043(4) 0.044(4) 0.002(4) 0.027(4) 0.008(4)
C32 0.116(8) 0.057(5) 0.031(4) -0.001(4) 0.003(4) -0.012(5)
C33 0.102(7) 0.050(5) 0.051(5) 0.007(4) -0.011(5) -0.006(5)
C34 0.089(8) 0.081(6) 0.061(6) 0.003(5) 0.002(5) -0.013(6)
C35 0.095(8) 0.087(7) 0.104(8) 0.014(6) -0.006(7) -0.006(6)
C36 0.103(9) 0.109(9) 0.138(11) 0.004(8) -0.013(9) -0.001(7)
C37 0.120(11) 0.111(9) 0.106(9) -0.018(7) -0.038(8) 0.006(8)
C38 0.119(9) 0.084(7) 0.079(7) -0.009(5) -0.022(7) 0.017(7)
C39 0.078(5) 0.042(4) 0.041(4) 0.007(3) 0.007(4) -0.007(4)
C40 0.058(5) 0.032(4) 0.043(4) 0.002(3) 0.012(3) 0.006(3)
C41 0.049(4) 0.057(5) 0.045(4) 0.012(4) 0.019(3) 0.008(4)
C42 0.091(6) 0.052(4) 0.039(4) -0.001(4) 0.017(4) 0.008(4)
C43 0.101(7) 0.068(5) 0.045(5) -0.011(4) 0.017(5) 0.007(5)
C44 0.096(9) 0.128(9) 0.090(7) -0.044(7) 0.014(6) 0.007(7)
C45 0.073(8) 0.176(12) 0.155(11) -0.098(10) 0.005(7) 0.008(8)
C46 0.090(8) 0.141(10) 0.130(10) -0.067(8) -0.015(7) 0.009(7)
C47 0.101(9) 0.132(9) 0.087(7) -0.026(7) 0.005(7) -0.008(8)
C48 0.104(8) 0.101(7) 0.064(6) -0.001(5) 0.011(6) -0.007(6)
C49 0.044(4) 0.039(4) 0.032(3) -0.001(3) 0.004(3) 0.004(3)
C50 0.052(4) 0.043(4) 0.035(4) -0.006(3) 0.007(3) 0.001(3)
C51 0.054(4) 0.034(4) 0.042(4) 0.000(3) 0.008(3) 0.001(3)
C52 0.046(4) 0.039(4) 0.029(3) 0.002(3) -0.003(3) 0.003(3)
C53 0.044(4) 0.041(4) 0.033(4) -0.004(3) 0.005(3) -0.001(3)
C54 0.051(4) 0.035(4) 0.036(4) 0.000(3) 0.009(3) 0.001(3)
C55 0.090(6) 0.043(4) 0.039(4) 0.009(3) 0.002(4) 0.013(4)
C56 0.060(6) 0.072(6) 0.077(6) -0.007(5) 0.012(5) -0.006(5)
C57 0.058(6) 0.124(8) 0.093(7) 0.041(6) 0.001(5) -0.001(6)
C58 0.051(6) 0.120(8) 0.088(6) 0.037(6) 0.007(5) -0.007(6)
C59 0.048(5) 0.082(6) 0.071(5) -0.009(5) 0.012(4) -0.001(5)
C60 0.066(7) 0.080(6) 0.150(10) 0.033(7) 0.010(6) 0.007(5)
C61 0.066(7) 0.081(7) 0.154(10) 0.026(7) 0.027(6) 0.000(6)
C62 0.082(7) 0.139(9) 0.075(6) 0.018(6) 0.021(5) -0.015(6)

loop_
_atom_type_symbol
_atom_type_description
_atom_type_scat_dispersion_real
_atom_type_scat_dispersion_imag
_atom_type_scat_source
C C 0.0033 0.0016 'International Tables Vol C Tables 4.2.6.8 and 6.1.1.4'
H H 0.0000 0.0000 'International Tables Vol C Tables 4.2.6.8 and 6.1.1.4'
N N 0.0061 0.0033 'International Tables Vol C Tables 4.2.6.8 and 6.1.1.4'
O O 0.0106 0.0060 'International Tables Vol C Tables 4.2.6.8 and 6.1.1.4'
Cl Cl 0.1484 0.1585 'International Tables Vol C Tables 4.2.6.8 and 6.1.1.4'

loop_
_geom_angle_atom_site_label_1
_geom_angle_atom_site_label_2
_geom_angle_atom_site_label_3
_geom_angle
C26 O3 C29 115.3(4)
C28 O4 C39 114.1(5)
C52 O5 C55 117.0(5)
C59 O6 C62 117.2(7)
N2 N1 C30 108.1(5)
N1 N2 N3 107.5(5)
C31 N3 N2 110.6(5)
C31 N3 C32 129.3(6)
N2 N3 C32 119.1(5)
N5 N4 C40 108.7(5)
N4 N5 N6 107.7(5)
N5 N6 C41 109.4(5)
N5 N6 C42 121.0(5)
C41 N6 C42 129.4(6)
N8 N7 C16 115.1(5)
N7 N8 C49 113.5(5)
N10 N9 C4 114.9(7)
N9 N10 C56 112.9(7)
C2 C1 C24 111.1(5)
C3 C2 C25 118.1(6)
C3 C2 C1 121.6(6)
C25 C2 C1 120.2(6)
C2 C3 C4 121.7(7)
C5 C4 C3 119.4(7)
C5 C4 N9 126.8(7)
C3 C4 N9 113.8(7)
C6 C5 C4 120.9(7)
C5 C6 C25 118.9(6)
C5 C6 C7 120.5(6)
C25 C6 C7 120.5(6)
C6 C7 C8 113.1(5)
C26 C8 C9 118.1(6)
C26 C8 C7 122.1(6)
C9 C8 C7 119.8(6)
C10 C9 C8 120.4(7)
C11 C10 C9 120.4(6)
C10 C11 C12 121.9(6)
C11 C12 C26 116.8(6)
C11 C12 C13 120.4(6)
C26 C12 C13 122.6(5)
C12 C13 C14 110.9(5)
C15 C14 C27 119.6(5)
C15 C14 C13 121.9(5)
C27 C14 C13 118.4(5)
C16 C15 C14 119.8(6)
C17 C16 C15 120.0(5)
C17 C16 N7 114.7(5)
C15 C16 N7 125.3(5)
C16 C17 C18 121.5(6)
C17 C18 C27 118.1(6)
C17 C18 C19 120.6(5)
C27 C18 C19 121.2(5)
C20 C19 C18 111.2(5)
C21 C20 C28 118.1(6)
C21 C20 C19 120.0(6)
C28 C20 C19 121.7(6)
C22 C21 C20 121.2(6)
C21 C22 C23 120.0(6)
C22 C23 C24 120.8(7)
C23 C24 C28 117.5(6)
C23 C24 C1 119.8(6)
C28 C24 C1 122.6(6)
O1 C25 C2 115.8(6)
O1 C25 C6 123.4(6)
C2 C25 C6 120.8(6)
O3 C26 C8 117.0(5)
O3 C26 C12 120.7(6)
C8 C26 C12 122.3(5)
O2 C27 C18 122.9(5)
O2 C27 C14 116.1(5)
C18 C27 C14 121.0(5)
C20 C28 C24 122.3(6)
C20 C28 O4 118.3(6)
C24 C28 O4 119.4(6)
O3 C29 C30 108.9(5)
C31 C30 N1 108.5(5)
C31 C30 C29 128.8(6)
N1 C30 C29 122.6(6)
N3 C31 C30 105.3(6)
N3 C32 C33 111.6(6)
C38 C33 C34 117.2(10)
C38 C33 C32 119.6(9)
C34 C33 C32 123.1(8)
C35 C34 C33 121.7(9)
C34 C35 C36 119.6(12)
C35 C36 C37 119.5(13)
C38 C37 C36 120.0(11)
C37 C38 C33 121.9(11)
O4 C39 C40 109.1(5)
N4 C40 C41 108.4(5)
N4 C40 C39 121.8(6)
C41 C40 C39 129.7(6)
N6 C41 C40 105.7(6)
N6 C42 C43 114.0(6)
C44 C43 C48 118.0(10)
C44 C43 C42 123.9(8)
C48 C43 C42 118.1(8)
C43 C44 C45 122.0(10)
C46 C45 C44 119.1(11)
C45 C46 C47 119.6(11)
C48 C47 C46 118.7(10)
C43 C48 C47 122.7(10)
C50 C49 C54 119.2(5)
C50 C49 N8 116.8(5)
C54 C49 N8 124.0(5)
C49 C50 C51 121.4(6)
C52 C51 C50 118.5(6)
C51 C52 C53 120.8(5)
C51 C52 O5 124.3(5)
C53 C52 O5 114.9(5)
C54 C53 C52 120.1(6)
C53 C54 C49 120.0(6)
C57 C56 C61 120.9(9)
C57 C56 N10 117.2(8)
C61 C56 N10 121.9(8)
C56 C57 C58 119.8(9)
C59 C58 C57 119.1(8)
C60 C59 O6 115.7(8)
C60 C59 C58 120.1(8)
O6 C59 C58 124.2(8)
C59 C60 C61 120.1(9)
C56 C61 C60 119.8(9)
Cl2' C63 Cl1 123.3(7)
Cl2' C63 Cl3' 99.4(7)
Cl1 C63 Cl3' 104.3(6)
Cl2' C63 Cl2 35.7(4)
Cl1 C63 Cl2 99.2(5)
Cl3' C63 Cl2 134.1(7)
Cl2' C63 Cl3 65.6(6)
Cl1 C63 Cl3 103.4(7)
Cl3' C63 Cl3 41.0(5)
Cl2 C63 Cl3 95.5(7)

loop_
_geom_bond_atom_site_label_1
_geom_bond_atom_site_label_2
_geom_bond_distance
O1 C25 1.346(8)
O2 C27 1.356(7)
O3 C26 1.382(7)
O3 C29 1.450(7)
O4 C28 1.406(7)
O4 C39 1.435(7)
O5 C52 1.389(7)
O5 C55 1.429(7)
O6 C59 1.377(9)
O6 C62 1.405(9)
N1 N2 1.313(7)
N1 C30 1.368(8)
N2 N3 1.342(7)
N3 C31 1.341(8)
N3 C32 1.449(8)
N4 N5 1.314(7)
N4 C40 1.354(7)
N5 N6 1.348(7)
N6 C41 1.352(7)
N6 C42 1.448(8)
N7 N8 1.259(6)
N7 C16 1.429(7)
N8 C49 1.425(7)
N9 N10 1.240(8)
N9 C4 1.417(9)
N10 C56 1.458(10)
C1 C2 1.508(9)
C1 C24 1.510(9)
C2 C3 1.372(9)
C2 C25 1.408(9)
C3 C4 1.400(10)
C4 C5 1.385(10)
C5 C6 1.377(9)
C6 C25 1.414(9)
C6 C7 1.521(9)
C7 C8 1.526(8)
C8 C26 1.383(8)
C8 C9 1.403(8)
C9 C10 1.374(9)
C10 C11 1.362(9)
C11 C12 1.393(8)
C12 C26 1.406(8)
C12 C13 1.508(8)
C13 C14 1.526(8)
C14 C15 1.393(8)
C14 C27 1.405(8)
C15 C16 1.392(8)
C16 C17 1.391(8)
C17 C18 1.392(8)
C18 C27 1.399(8)
C18 C19 1.521(8)
C19 C20 1.508(9)
C20 C21 1.384(8)
C20 C28 1.391(8)
C21 C22 1.377(9)
C22 C23 1.389(9)
C23 C24 1.395(9)
C24 C28 1.400(9)
C29 C30 1.479(8)
C30 C31 1.351(9)
C32 C33 1.518(12)
C33 C38 1.386(11)
C33 C34 1.395(11)
C34 C35 1.373(13)
C35 C36 1.385(14)
C36 C37 1.388(15)
C37 C38 1.365(15)
C39 C40 1.464(8)
C40 C41 1.355(8)
C42 C43 1.495(11)
C43 C44 1.357(12)
C43 C48 1.360(11)
C44 C45 1.381(13)
C45 C46 1.376(14)
C46 C47 1.391(14)
C47 C48 1.364(13)
C49 C50 1.368(8)
C49 C54 1.397(8)
C50 C51 1.391(8)
C51 C52 1.375(8)
C52 C53 1.384(8)
C53 C54 1.368(8)
C56 C57 1.347(11)
C56 C61 1.365(11)
C57 C58 1.420(11)
C58 C59 1.383(11)
C59 C60 1.359(11)
C60 C61 1.405(12)
C63 Cl2' 1.697(8)
C63 Cl1 1.722(8)
C63 Cl3' 1.731(8)
C63 Cl2 1.760(8)
C63 Cl3 1.771(9)
